data_4063661
loop_
_publ_author_name
'Chen, Dafa'
'Zhang, Congying'
'Xu, Shansheng'
'Song, Haibin'
'Wang, Baiquan'

_publ_section_title
;
 Reactions of a Trinuclear Ruthenium Complex Derived from
 3-(2-Pyridyl)indene with Diphenylacetylene and Phenylacetylene: Insertion
 of Alkynes into the Ru&#x2212;C bond
;
_journal_issue 4
_journal_name_full Organometallics
_journal_page_first 676
_journal_paper_doi 10.1021/om1008007
_journal_volume 30
_journal_year 2011
_chemical_formula_sum 'C35 H21 N O5 Ru2'
_chemical_formula_weight 737.67
_chemical_name_systematic
; 
 ? 
;
_space_group_IT_number 14
_symmetry_cell_setting monoclinic
_symmetry_space_group_name_Hall '-P 2yn'
_symmetry_space_group_name_H-M 'P 1 21/n 1'
_atom_sites_solution_hydrogens geom
_atom_sites_solution_primary direct
_atom_sites_solution_secondary difmap
_audit_creation_method SHELXL-97
_cell_angle_alpha 90.00
_cell_angle_beta 97.542(5)
_cell_angle_gamma 90.00
_cell_formula_units_Z 4
_cell_length_a 10.591(3)
_cell_length_b 17.577(5)
_cell_length_c 16.021(4)
_cell_measurement_reflns_used 2587
_cell_measurement_temperature 294(2)
_cell_measurement_theta_max 22.76
_cell_measurement_theta_min 2.32
_cell_volume 2956.6(14)
_computing_cell_refinement 'Bruker SMART'
_computing_data_collection 'Bruker SMART'
_computing_data_reduction 'Bruker SAINT'
_computing_molecular_graphics 'Bruker SHELXTL'
_computing_publication_material 'Bruker SHELXTL'
_computing_structure_refinement 'SHELXL-97 (Sheldrick, 1997)'
_computing_structure_solution 'SHELXS-97 (Sheldrick, 1990)'
_diffrn_ambient_temperature 294(2)
_diffrn_measured_fraction_theta_full 0.990
_diffrn_measured_fraction_theta_max 0.990
_diffrn_measurement_device_type 'CCD area detector'
_diffrn_measurement_method 'phi and omega scans'
_diffrn_radiation_monochromator graphite
_diffrn_radiation_source 'fine-focus sealed tube'
_diffrn_radiation_type MoK\a
_diffrn_radiation_wavelength 0.71073
_diffrn_reflns_av_R_equivalents 0.0657
_diffrn_reflns_av_sigmaI/netI 0.0864
_diffrn_reflns_limit_h_max 12
_diffrn_reflns_limit_h_min -11
_diffrn_reflns_limit_k_max 20
_diffrn_reflns_limit_k_min -20
_diffrn_reflns_limit_l_max 19
_diffrn_reflns_limit_l_min -10
_diffrn_reflns_number 12588
_diffrn_reflns_theta_full 25.02
_diffrn_reflns_theta_max 25.02
_diffrn_reflns_theta_min 1.73
_exptl_absorpt_coefficient_mu 1.066
_exptl_absorpt_correction_T_max 1.000000
_exptl_absorpt_correction_T_min 0.629890
_exptl_absorpt_correction_type multi-scan
_exptl_absorpt_process_details SADABS
_exptl_crystal_density_diffrn 1.657
_exptl_crystal_density_meas ?
_exptl_crystal_density_method 'not measured'
_exptl_crystal_F_000 1464
_exptl_crystal_size_max 0.28
_exptl_crystal_size_mid 0.14
_exptl_crystal_size_min 0.14
_refine_diff_density_max 0.689
_refine_diff_density_min -0.742
_refine_diff_density_rms 0.108
_refine_ls_extinction_method none
_refine_ls_goodness_of_fit_ref 1.024
_refine_ls_hydrogen_treatment constr
_refine_ls_matrix_type full
_refine_ls_number_parameters 388
_refine_ls_number_reflns 5165
_refine_ls_number_restraints 0
_refine_ls_restrained_S_all 1.024
_refine_ls_R_factor_all 0.0845
_refine_ls_R_factor_gt 0.0402
_refine_ls_shift/su_max 0.001
_refine_ls_shift/su_mean 0.000
_refine_ls_structure_factor_coef Fsqd
_refine_ls_weighting_details 'calc w=1/[\s^2^(Fo^2^)+(0.0260P)^2^+0.0000P] where P=(Fo^2^+2Fc^2^)/3'
_refine_ls_weighting_scheme calc
_refine_ls_wR_factor_gt 0.0717
_refine_ls_wR_factor_ref 0.0847
_reflns_number_gt 3316
_reflns_number_total 5165
_reflns_threshold_expression >2sigma(I)
_cod_data_source_file om1008007_si_001.cif
_cod_data_source_block 071023c
_cod_depositor_comments
;
The following automatic conversions were performed:

'_symmetry_cell_setting' value 'Monoclinic' changed to 'monoclinic'
according to /home/saulius/struct/CIF-dictionaries/cif_core.dic
dictionary named 'cif_core.dic' version 2.4.1 from
2010-06-29.

'_exptl_absorpt_correction_type' value 'MULTI-SCAN'
changed to 'multi-scan' according to
/home/saulius/struct/CIF-dictionaries/cif_core.dic dictionary named
'cif_core.dic' version 2.4.1 from
2010-06-29.

'_refine_ls_hydrogen_treatment' value 'CONSTR' changed
to 'constr' according to
/home/saulius/struct/CIF-dictionaries/cif_core.dic dictionary named
'cif_core.dic' version 2.4.1 from 2010-06-29.

Automatic conversion script
Id: cif_fix_values 1715 2011-07-08 13:25:40Z adriana 

The following automatic conversions were performed:

'_exptl_crystal_density_meas' value 'NONE' was changed to '?' - the
value is perceived as not measured.

Automatic conversion script
Id: cif_fix_values 3008 2015-01-20 13:52:24Z robertas 
;
_cod_original_cell_volume 2956.8(14)
_cod_original_sg_symbol_H-M P2(1)/n
_cod_database_code 4063661

loop_
_symmetry_equiv_pos_as_xyz
'x, y, z'
'-x+1/2, y+1/2, -z+1/2'
'-x, -y, -z'
'x-1/2, -y-1/2, z-1/2'

loop_
_atom_site_label
_atom_site_type_symbol
_atom_site_fract_x
_atom_site_fract_y
_atom_site_fract_z
_atom_site_U_iso_or_equiv
_atom_site_adp_type
_atom_site_occupancy
_atom_site_symmetry_multiplicity
_atom_site_calc_flag
_atom_site_refinement_flags
Ru1 Ru 0.82923(4) 0.22898(2) 0.86852(2) 0.03031(13) Uani 1 1 d .
Ru2 Ru 0.92852(4) 0.24118(2) 1.03171(2) 0.03204(13) Uani 1 1 d .
O1 O 0.5628(4) 0.2694(2) 0.7882(3) 0.0709(13) Uani 1 1 d .
O2 O 0.8634(4) 0.1143(2) 0.7322(3) 0.0651(13) Uani 1 1 d .
O3 O 0.7127(4) 0.1106(2) 0.9711(2) 0.0621(12) Uani 1 1 d .
O4 O 1.0457(4) 0.1027(2) 1.1272(3) 0.0725(13) Uani 1 1 d .
O5 O 1.1222(5) 0.3451(3) 1.1241(3) 0.0893(16) Uani 1 1 d .
N1 N 0.7629(4) 0.2511(2) 1.0991(2) 0.0362(11) Uani 1 1 d .
C1 C 0.6633(6) 0.2542(3) 0.8175(3) 0.0412(14) Uani 1 1 d .
C2 C 0.8483(5) 0.1575(3) 0.7825(3) 0.0377(14) Uani 1 1 d .
C3 C 0.7738(5) 0.1587(3) 0.9494(3) 0.0426(14) Uani 1 1 d .
C4 C 0.9976(5) 0.1532(3) 1.0920(3) 0.0451(15) Uani 1 1 d .
C5 C 1.0451(6) 0.3049(3) 1.0919(3) 0.0514(16) Uani 1 1 d .
C6 C 0.7271(6) 0.1881(3) 1.1403(3) 0.0529(16) Uani 1 1 d .
H6 H 0.7878 0.1504 1.1546 0.064 Uiso 1 1 calc R
C7 C 0.6092(7) 0.1773(3) 1.1615(4) 0.0623(19) Uani 1 1 d .
H7 H 0.5898 0.1332 1.1892 0.075 Uiso 1 1 calc R
C8 C 0.5184(6) 0.2323(3) 1.1414(4) 0.0586(17) Uani 1 1 d .
H8 H 0.4353 0.2249 1.1524 0.070 Uiso 1 1 calc R
C9 C 0.5524(6) 0.2985(3) 1.1047(3) 0.0477(15) Uani 1 1 d .
H9 H 0.4930 0.3373 1.0933 0.057 Uiso 1 1 calc R
C10 C 0.6758(5) 0.3077(3) 1.0844(3) 0.0352(13) Uani 1 1 d .
C11 C 0.7097(5) 0.3790(3) 1.0462(3) 0.0327(13) Uani 1 1 d .
C12 C 0.6602(5) 0.4527(3) 1.0707(3) 0.0324(13) Uani 1 1 d .
C13 C 0.5966(5) 0.4741(3) 1.1377(4) 0.0499(16) Uani 1 1 d .
H13 H 0.5728 0.4378 1.1748 0.060 Uiso 1 1 calc R
C14 C 0.5694(5) 0.5497(3) 1.1484(4) 0.0545(16) Uani 1 1 d .
H14 H 0.5248 0.5643 1.1920 0.065 Uiso 1 1 calc R
C15 C 0.6074(5) 0.6040(3) 1.0952(4) 0.0554(17) Uani 1 1 d .
H15 H 0.5870 0.6548 1.1028 0.066 Uiso 1 1 calc R
C16 C 0.6756(5) 0.5841(3) 1.0306(4) 0.0466(15) Uani 1 1 d .
H16 H 0.7037 0.6211 0.9958 0.056 Uiso 1 1 calc R
C17 C 0.7007(4) 0.5088(3) 1.0190(3) 0.0328(13) Uani 1 1 d .
C18 C 0.7781(5) 0.4726(2) 0.9582(3) 0.0354(13) Uani 1 1 d .
H18A H 0.8632 0.4940 0.9636 0.042 Uiso 1 1 calc R
H18B H 0.7379 0.4792 0.9007 0.042 Uiso 1 1 calc R
C19 C 0.7819(5) 0.3897(2) 0.9829(3) 0.0297(12) Uani 1 1 d .
C20 C 0.8635(4) 0.3328(3) 0.9521(3) 0.0290(12) Uani 1 1 d .
C21 C 0.9323(4) 0.3441(3) 0.8819(3) 0.0295(12) Uani 1 1 d .
C22 C 0.9261(5) 0.4089(2) 0.8214(3) 0.0296(12) Uani 1 1 d .
C23 C 0.8284(5) 0.4186(3) 0.7561(3) 0.0440(14) Uani 1 1 d .
H23 H 0.7600 0.3850 0.7499 0.053 Uiso 1 1 calc R
C24 C 0.8321(6) 0.4786(3) 0.6996(3) 0.0539(16) Uani 1 1 d .
H24 H 0.7665 0.4847 0.6554 0.065 Uiso 1 1 calc R
C25 C 0.9312(6) 0.5283(3) 0.7088(4) 0.0537(16) Uani 1 1 d .
H25 H 0.9328 0.5685 0.6713 0.064 Uiso 1 1 calc R
C26 C 1.0286(6) 0.5194(3) 0.7729(4) 0.0535(16) Uani 1 1 d .
H26 H 1.0963 0.5534 0.7790 0.064 Uiso 1 1 calc R
C27 C 1.0261(5) 0.4596(3) 0.8286(3) 0.0423(14) Uani 1 1 d .
H27 H 1.0931 0.4535 0.8718 0.051 Uiso 1 1 calc R
C28 C 1.0229(4) 0.2852(3) 0.8745(3) 0.0308(12) Uani 1 1 d .
H28 H 1.0733 0.2856 0.8311 0.037 Uiso 1 1 calc R
C29 C 1.0337(4) 0.2263(3) 0.9350(3) 0.0318(12) Uani 1 1 d .
C30 C 1.1322(5) 0.1673(3) 0.9301(3) 0.0384(13) Uani 1 1 d .
C31 C 1.2573(6) 0.1874(4) 0.9411(5) 0.084(2) Uani 1 1 d .
H31 H 1.2787 0.2386 0.9475 0.101 Uiso 1 1 calc R
C32 C 1.3537(6) 0.1340(4) 0.9429(5) 0.101(3) Uani 1 1 d .
H32 H 1.4384 0.1493 0.9523 0.121 Uiso 1 1 calc R
C33 C 1.3248(7) 0.0601(4) 0.9312(4) 0.076(2) Uani 1 1 d .
H33 H 1.3890 0.0241 0.9308 0.091 Uiso 1 1 calc R
C34 C 1.2005(7) 0.0386(3) 0.9199(5) 0.083(2) Uani 1 1 d .
H34 H 1.1799 -0.0126 0.9119 0.100 Uiso 1 1 calc R
C35 C 1.1044(6) 0.0916(3) 0.9203(4) 0.0690(19) Uani 1 1 d .
H35 H 1.0200 0.0756 0.9138 0.083 Uiso 1 1 calc R

loop_
_atom_site_aniso_label
_atom_site_aniso_U_11
_atom_site_aniso_U_22
_atom_site_aniso_U_33
_atom_site_aniso_U_23
_atom_site_aniso_U_13
_atom_site_aniso_U_12
Ru1 0.0339(3) 0.0273(2) 0.0302(3) -0.00065(18) 0.00573(19) 0.00180(19)
Ru2 0.0387(3) 0.0278(2) 0.0299(3) 0.00345(18) 0.0053(2) 0.0046(2)
O1 0.046(3) 0.084(3) 0.078(3) -0.003(2) -0.007(2) 0.018(3)
O2 0.067(3) 0.069(3) 0.064(3) -0.029(2) 0.024(2) 0.004(2)
O3 0.078(3) 0.054(3) 0.055(3) 0.009(2) 0.008(2) -0.029(2)
O4 0.075(3) 0.058(3) 0.080(3) 0.027(2) -0.006(3) 0.019(3)
O5 0.098(4) 0.086(4) 0.080(4) -0.013(3) -0.006(3) -0.032(3)
N1 0.053(3) 0.030(2) 0.029(3) 0.0042(19) 0.018(2) 0.001(2)
C1 0.052(4) 0.035(3) 0.038(3) -0.003(2) 0.010(3) -0.001(3)
C2 0.035(3) 0.042(3) 0.038(4) 0.000(3) 0.010(3) -0.001(3)
C3 0.052(4) 0.046(4) 0.032(4) -0.001(3) 0.010(3) 0.007(3)
C4 0.045(4) 0.046(4) 0.044(4) 0.007(3) 0.004(3) 0.001(3)
C5 0.072(5) 0.043(4) 0.040(4) 0.000(3) 0.011(3) -0.002(3)
C6 0.084(5) 0.037(3) 0.045(4) 0.008(3) 0.035(4) 0.014(3)
C7 0.093(5) 0.044(4) 0.062(5) 0.007(3) 0.051(4) -0.003(4)
C8 0.062(4) 0.056(4) 0.065(4) -0.001(3) 0.034(4) -0.013(4)
C9 0.052(4) 0.042(3) 0.051(4) 0.004(3) 0.018(3) 0.004(3)
C10 0.050(4) 0.033(3) 0.026(3) -0.007(2) 0.016(3) 0.000(3)
C11 0.037(3) 0.029(3) 0.034(3) -0.005(2) 0.013(3) 0.000(2)
C12 0.027(3) 0.031(3) 0.041(4) -0.005(2) 0.012(3) 0.001(2)
C13 0.056(4) 0.046(4) 0.054(4) -0.002(3) 0.028(3) 0.002(3)
C14 0.052(4) 0.060(4) 0.058(4) -0.010(3) 0.032(3) 0.003(3)
C15 0.054(4) 0.041(4) 0.073(5) -0.016(3) 0.015(4) 0.010(3)
C16 0.043(4) 0.035(3) 0.062(4) 0.000(3) 0.009(3) 0.006(3)
C17 0.027(3) 0.031(3) 0.042(4) -0.006(2) 0.012(3) 0.003(2)
C18 0.038(3) 0.028(3) 0.043(4) 0.002(2) 0.013(3) 0.002(2)
C19 0.033(3) 0.023(3) 0.034(3) -0.004(2) 0.004(3) 0.004(2)
C20 0.034(3) 0.025(3) 0.027(3) 0.001(2) 0.000(2) -0.004(2)
C21 0.031(3) 0.025(3) 0.033(3) -0.001(2) 0.005(3) 0.003(2)
C22 0.034(3) 0.022(3) 0.036(3) -0.001(2) 0.013(3) 0.004(2)
C23 0.044(4) 0.041(3) 0.045(4) 0.011(3) 0.000(3) -0.001(3)
C24 0.052(4) 0.057(4) 0.051(4) 0.021(3) 0.002(3) 0.000(3)
C25 0.062(4) 0.043(4) 0.058(4) 0.024(3) 0.011(4) 0.008(3)
C26 0.056(4) 0.039(3) 0.066(4) 0.019(3) 0.010(4) -0.013(3)
C27 0.042(3) 0.043(3) 0.041(4) 0.002(3) 0.002(3) -0.002(3)
C28 0.030(3) 0.031(3) 0.033(3) 0.000(2) 0.011(2) 0.003(2)
C29 0.032(3) 0.026(3) 0.037(3) -0.002(2) 0.003(2) 0.002(2)
C30 0.039(3) 0.034(3) 0.043(4) -0.001(2) 0.010(3) 0.005(3)
C31 0.054(5) 0.040(4) 0.161(7) -0.016(4) 0.027(5) 0.006(3)
C32 0.044(5) 0.067(5) 0.193(9) -0.014(5) 0.022(5) 0.012(4)
C33 0.066(5) 0.055(5) 0.111(6) 0.009(4) 0.034(5) 0.035(4)
C34 0.078(6) 0.030(4) 0.142(7) -0.004(4) 0.014(5) 0.016(4)
C35 0.053(4) 0.030(3) 0.122(6) -0.002(3) 0.005(4) 0.005(3)

loop_
_atom_type_symbol
_atom_type_description
_atom_type_scat_dispersion_real
_atom_type_scat_dispersion_imag
_atom_type_scat_source
C C 0.0033 0.0016 'International Tables Vol C Tables 4.2.6.8 and 6.1.1.4'
H H 0.0000 0.0000 'International Tables Vol C Tables 4.2.6.8 and 6.1.1.4'
N N 0.0061 0.0033 'International Tables Vol C Tables 4.2.6.8 and 6.1.1.4'
O O 0.0106 0.0060 'International Tables Vol C Tables 4.2.6.8 and 6.1.1.4'
Ru Ru -1.2594 0.8363 'International Tables Vol C Tables 4.2.6.8 and 6.1.1.4'

loop_
_geom_angle_atom_site_label_1
_geom_angle_atom_site_label_2
_geom_angle_atom_site_label_3
_geom_angle
C1 Ru1 C2 91.3(2)
C1 Ru1 C3 95.3(2)
C2 Ru1 C3 97.8(2)
C1 Ru1 C20 97.72(19)
C2 Ru1 C20 160.1(2)
C3 Ru1 C20 99.1(2)
C1 Ru1 C28 134.4(2)
C2 Ru1 C28 97.9(2)
C3 Ru1 C28 127.0(2)
C20 Ru1 C28 63.25(17)
C1 Ru1 C29 167.54(19)
C2 Ru1 C29 98.08(19)
C3 Ru1 C29 91.6(2)
C20 Ru1 C29 70.88(16)
C28 Ru1 C29 36.14(16)
C1 Ru1 C21 103.71(19)
C2 Ru1 C21 123.9(2)
C3 Ru1 C21 133.0(2)
C20 Ru1 C21 36.58(15)
C28 Ru1 C21 36.45(15)
C29 Ru1 C21 64.19(16)
C1 Ru1 Ru2 128.52(15)
C2 Ru1 Ru2 133.89(16)
C3 Ru1 Ru2 61.02(17)
C20 Ru1 Ru2 49.50(12)
C28 Ru1 Ru2 71.87(12)
C29 Ru1 Ru2 47.51(12)
C21 Ru1 Ru2 73.69(12)
C5 Ru2 C4 92.3(2)
C5 Ru2 C29 94.6(2)
C4 Ru2 C29 94.0(2)
C5 Ru2 C20 89.8(2)
C4 Ru2 C20 172.6(2)
C29 Ru2 C20 78.83(19)
C5 Ru2 N1 102.6(2)
C4 Ru2 N1 95.37(19)
C29 Ru2 N1 160.00(17)
C20 Ru2 N1 91.05(17)
C5 Ru2 C3 178.8(2)
C4 Ru2 C3 88.7(2)
C29 Ru2 C3 84.75(18)
C20 Ru2 C3 89.09(18)
N1 Ru2 C3 77.82(17)
C5 Ru2 Ru1 134.88(17)
C4 Ru2 Ru1 119.95(16)
C29 Ru2 Ru1 55.64(13)
C20 Ru2 Ru1 54.58(12)
N1 Ru2 Ru1 104.45(11)
C3 Ru2 Ru1 43.94(13)
C10 N1 C6 116.9(4)
C10 N1 Ru2 123.0(3)
C6 N1 Ru2 117.7(3)
O1 C1 Ru1 178.8(5)
O2 C2 Ru1 177.9(5)
O3 C3 Ru1 155.0(5)
O3 C3 Ru2 129.8(4)
Ru1 C3 Ru2 75.0(2)
O4 C4 Ru2 175.8(5)
O5 C5 Ru2 174.8(5)
C7 C6 N1 124.0(5)
C7 C6 H6 118.0
N1 C6 H6 118.0
C6 C7 C8 119.0(5)
C6 C7 H7 120.5
C8 C7 H7 120.5
C9 C8 C7 118.9(6)
C9 C8 H8 120.6
C7 C8 H8 120.6
C8 C9 C10 120.3(5)
C8 C9 H9 119.8
C10 C9 H9 119.8
N1 C10 C9 120.6(5)
N1 C10 C11 120.2(5)
C9 C10 C11 119.1(5)
C19 C11 C10 128.6(4)
C19 C11 C12 109.5(4)
C10 C11 C12 121.8(5)
C17 C12 C13 119.0(5)
C17 C12 C11 108.4(4)
C13 C12 C11 132.2(5)
C14 C13 C12 119.2(5)
C14 C13 H13 120.4
C12 C13 H13 120.4
C15 C14 C13 120.7(6)
C15 C14 H14 119.6
C13 C14 H14 119.6
C14 C15 C16 120.9(6)
C14 C15 H15 119.6
C16 C15 H15 119.6
C17 C16 C15 118.4(5)
C17 C16 H16 120.8
C15 C16 H16 120.8
C16 C17 C12 121.7(5)
C16 C17 C18 129.2(5)
C12 C17 C18 108.9(4)
C17 C18 C19 103.8(4)
C17 C18 H18A 111.0
C19 C18 H18A 111.0
C17 C18 H18B 111.0
C19 C18 H18B 111.0
H18A C18 H18B 109.0
C11 C19 C20 125.3(4)
C11 C19 C18 109.2(4)
C20 C19 C18 125.0(4)
C21 C20 C19 124.0(4)
C21 C20 Ru2 114.9(3)
C19 C20 Ru2 118.8(3)
C21 C20 Ru1 72.9(3)
C19 C20 Ru1 134.5(3)
Ru2 C20 Ru1 75.92(15)
C28 C21 C20 112.5(4)
C28 C21 C22 118.2(4)
C20 C21 C22 129.3(4)
C28 C21 Ru1 70.7(3)
C20 C21 Ru1 70.5(3)
C22 C21 Ru1 129.3(3)
C27 C22 C23 118.4(5)
C27 C22 C21 118.2(5)
C23 C22 C21 123.3(5)
C22 C23 C24 120.1(5)
C22 C23 H23 119.9
C24 C23 H23 119.9
C25 C24 C23 120.2(5)
C25 C24 H24 119.9
C23 C24 H24 119.9
C24 C25 C26 120.3(5)
C24 C25 H25 119.8
C26 C25 H25 119.8
C25 C26 C27 119.8(5)
C25 C26 H26 120.1
C27 C26 H26 120.1
C22 C27 C26 121.1(5)
C22 C27 H27 119.4
C26 C27 H27 119.4
C29 C28 C21 118.0(4)
C29 C28 Ru1 72.6(3)
C21 C28 Ru1 72.8(3)
C29 C28 H28 121.0
C21 C28 H28 121.0
Ru1 C28 H28 125.2
C28 C29 C30 118.1(4)
C28 C29 Ru2 115.1(3)
C30 C29 Ru2 126.1(3)
C28 C29 Ru1 71.2(3)
C30 C29 Ru1 128.4(3)
Ru2 C29 Ru1 76.85(16)
C31 C30 C35 117.3(5)
C31 C30 C29 119.4(5)
C35 C30 C29 123.1(5)
C30 C31 C32 121.9(6)
C30 C31 H31 119.0
C32 C31 H31 119.0
C33 C32 C31 120.0(7)
C33 C32 H32 120.0
C31 C32 H32 120.0
C32 C33 C34 119.2(6)
C32 C33 H33 120.4
C34 C33 H33 120.4
C33 C34 C35 120.9(6)
C33 C34 H34 119.6
C35 C34 H34 119.6
C30 C35 C34 120.6(6)
C30 C35 H35 119.7
C34 C35 H35 119.7

loop_
_geom_bond_atom_site_label_1
_geom_bond_atom_site_label_2
_geom_bond_distance
Ru1 C1 1.891(6)
Ru1 C2 1.895(6)
Ru1 C3 1.936(6)
Ru1 C20 2.265(5)
Ru1 C28 2.267(5)
Ru1 C29 2.285(5)
Ru1 C21 2.295(5)
Ru1 Ru2 2.6955(9)
Ru2 C5 1.843(7)
Ru2 C4 1.918(6)
Ru2 C29 2.041(5)
Ru2 C20 2.113(5)
Ru2 N1 2.184(4)
Ru2 C3 2.441(6)
O1 C1 1.137(6)
O2 C2 1.133(5)
O3 C3 1.146(6)
O4 C4 1.135(6)
O5 C5 1.150(6)
N1 C10 1.357(6)
N1 C6 1.368(6)
C6 C7 1.350(8)
C6 H6 0.9300
C7 C8 1.373(8)
C7 H7 0.9300
C8 C9 1.371(7)
C8 H8 0.9300
C9 C10 1.397(7)
C9 H9 0.9300
C10 C11 1.460(7)
C11 C19 1.361(6)
C11 C12 1.469(6)
C12 C17 1.391(7)
C12 C13 1.392(6)
C13 C14 1.375(7)
C13 H13 0.9300
C14 C15 1.374(8)
C14 H14 0.9300
C15 C16 1.383(7)
C15 H15 0.9300
C16 C17 1.368(7)
C16 H16 0.9300
C17 C18 1.496(6)
C18 C19 1.509(6)
C18 H18A 0.9700
C18 H18B 0.9700
C19 C20 1.449(6)
C20 C21 1.431(6)
C21 C28 1.427(6)
C21 C22 1.492(6)
C22 C27 1.376(6)
C22 C23 1.382(7)
C23 C24 1.395(7)
C23 H23 0.9300
C24 C25 1.358(7)
C24 H24 0.9300
C25 C26 1.365(7)
C25 H25 0.9300
C26 C27 1.381(7)
C26 H26 0.9300
C27 H27 0.9300
C28 C29 1.412(6)
C28 H28 0.9300
C29 C30 1.480(6)
C30 C31 1.361(7)
C30 C35 1.367(7)
C31 C32 1.385(8)
C31 H31 0.9300
C32 C33 1.341(9)
C32 H32 0.9300
C33 C34 1.359(9)
C33 H33 0.9300
C34 C35 1.380(8)
C34 H34 0.9300
C35 H35 0.9300

loop_
_geom_torsion_atom_site_label_1
_geom_torsion_atom_site_label_2
_geom_torsion_atom_site_label_3
_geom_torsion_atom_site_label_4
_geom_torsion
C1 Ru1 Ru2 C5 -107.3(3)
C2 Ru1 Ru2 C5 109.0(3)
C3 Ru1 Ru2 C5 -179.6(3)
C20 Ru1 Ru2 C5 -44.3(3)
C28 Ru1 Ru2 C5 25.6(3)
C29 Ru1 Ru2 C5 57.1(3)
C21 Ru1 Ru2 C5 -12.6(3)
C1 Ru1 Ru2 C4 122.9(3)
C2 Ru1 Ru2 C4 -20.8(3)
C3 Ru1 Ru2 C4 50.6(3)
C20 Ru1 Ru2 C4 -174.1(3)
C28 Ru1 Ru2 C4 -104.2(2)
C29 Ru1 Ru2 C4 -72.7(2)
C21 Ru1 Ru2 C4 -142.4(2)
C1 Ru1 Ru2 C29 -164.4(3)
C2 Ru1 Ru2 C29 51.9(3)
C3 Ru1 Ru2 C29 123.3(2)
C20 Ru1 Ru2 C29 -101.4(2)
C28 Ru1 Ru2 C29 -31.51(19)
C21 Ru1 Ru2 C29 -69.69(19)
C1 Ru1 Ru2 C20 -63.0(3)
C2 Ru1 Ru2 C20 153.3(3)
C3 Ru1 Ru2 C20 -135.2(2)
C28 Ru1 Ru2 C20 69.9(2)
C29 Ru1 Ru2 C20 101.4(2)
C21 Ru1 Ru2 C20 31.74(19)
C1 Ru1 Ru2 N1 17.8(2)
C2 Ru1 Ru2 N1 -125.9(2)
C3 Ru1 Ru2 N1 -54.4(2)
C20 Ru1 Ru2 N1 80.8(2)
C28 Ru1 Ru2 N1 150.71(16)
C29 Ru1 Ru2 N1 -177.77(19)
C21 Ru1 Ru2 N1 112.53(16)
C1 Ru1 Ru2 C3 72.2(3)
C2 Ru1 Ru2 C3 -71.4(3)
C20 Ru1 Ru2 C3 135.2(2)
C28 Ru1 Ru2 C3 -154.8(2)
C29 Ru1 Ru2 C3 -123.3(2)
C21 Ru1 Ru2 C3 167.0(2)
C5 Ru2 N1 C10 84.4(4)
C4 Ru2 N1 C10 178.0(4)
C29 Ru2 N1 C10 -64.5(6)
C20 Ru2 N1 C10 -5.6(4)
C3 Ru2 N1 C10 -94.4(4)
Ru1 Ru2 N1 C10 -59.2(4)
C5 Ru2 N1 C6 -113.6(4)
C4 Ru2 N1 C6 -20.0(4)
C29 Ru2 N1 C6 97.4(6)
C20 Ru2 N1 C6 156.4(4)
C3 Ru2 N1 C6 67.5(4)
Ru1 Ru2 N1 C6 102.8(4)
C2 Ru1 C1 O1 139(23)
C3 Ru1 C1 O1 41(23)
C20 Ru1 C1 O1 -59(23)
C28 Ru1 C1 O1 -118(23)
C29 Ru1 C1 O1 -82(23)
C21 Ru1 C1 O1 -95(23)
Ru2 Ru1 C1 O1 -16(23)
C1 Ru1 C2 O2 -180(100)
C3 Ru1 C2 O2 -84(14)
C20 Ru1 C2 O2 63(14)
C28 Ru1 C2 O2 45(14)
C29 Ru1 C2 O2 9(14)
C21 Ru1 C2 O2 73(14)
Ru2 Ru1 C2 O2 -27(14)
C1 Ru1 C3 O3 42.6(12)
C2 Ru1 C3 O3 -49.5(12)
C20 Ru1 C3 O3 141.3(11)
C28 Ru1 C3 O3 -155.5(11)
C29 Ru1 C3 O3 -147.8(11)
C21 Ru1 C3 O3 156.9(10)
Ru2 Ru1 C3 O3 174.1(12)
C1 Ru1 C3 Ru2 -131.56(17)
C2 Ru1 C3 Ru2 136.41(17)
C20 Ru1 C3 Ru2 -32.84(16)
C28 Ru1 C3 Ru2 30.4(2)
C29 Ru1 C3 Ru2 38.04(14)
C21 Ru1 C3 Ru2 -17.2(3)
C5 Ru2 C3 O3 -162(10)
C4 Ru2 C3 O3 45.3(6)
C29 Ru2 C3 O3 139.4(6)
C20 Ru2 C3 O3 -141.7(6)
N1 Ru2 C3 O3 -50.5(6)
Ru1 Ru2 C3 O3 -176.8(7)
C5 Ru2 C3 Ru1 14(11)
C4 Ru2 C3 Ru1 -137.9(2)
C29 Ru2 C3 Ru1 -43.84(17)
C20 Ru2 C3 Ru1 35.03(19)
N1 Ru2 C3 Ru1 126.30(18)
C5 Ru2 C4 O4 -44(7)
C29 Ru2 C4 O4 50(7)
C20 Ru2 C4 O4 62(8)
N1 Ru2 C4 O4 -147(7)
C3 Ru2 C4 O4 135(7)
Ru1 Ru2 C4 O4 103(7)
C4 Ru2 C5 O5 108(6)
C29 Ru2 C5 O5 14(6)
C20 Ru2 C5 O5 -65(6)
N1 Ru2 C5 O5 -156(6)
C3 Ru2 C5 O5 -44(15)
Ru1 Ru2 C5 O5 -30(6)
C10 N1 C6 C7 4.7(8)
Ru2 N1 C6 C7 -158.4(5)
N1 C6 C7 C8 -0.4(10)
C6 C7 C8 C9 -3.6(9)
C7 C8 C9 C10 3.2(9)
C6 N1 C10 C9 -5.0(7)
Ru2 N1 C10 C9 157.1(4)
C6 N1 C10 C11 175.6(5)
Ru2 N1 C10 C11 -22.3(6)
C8 C9 C10 N1 1.2(8)
C8 C9 C10 C11 -179.4(5)
N1 C10 C11 C19 39.7(8)
C9 C10 C11 C19 -139.7(5)
N1 C10 C11 C12 -143.8(5)
C9 C10 C11 C12 36.8(7)
C19 C11 C12 C17 1.8(6)
C10 C11 C12 C17 -175.3(5)
C19 C11 C12 C13 -170.6(5)
C10 C11 C12 C13 12.4(9)
C17 C12 C13 C14 3.5(8)
C11 C12 C13 C14 175.2(6)
C12 C13 C14 C15 -1.8(9)
C13 C14 C15 C16 -1.0(10)
C14 C15 C16 C17 2.1(9)
C15 C16 C17 C12 -0.4(8)
C15 C16 C17 C18 -175.9(5)
C13 C12 C17 C16 -2.4(8)
C11 C12 C17 C16 -175.9(5)
C13 C12 C17 C18 173.9(5)
C11 C12 C17 C18 0.4(6)
C16 C17 C18 C19 173.8(5)
C12 C17 C18 C19 -2.1(6)
C10 C11 C19 C20 -14.2(8)
C12 C11 C19 C20 169.0(5)
C10 C11 C19 C18 173.6(5)
C12 C11 C19 C18 -3.2(6)
C17 C18 C19 C11 3.3(5)
C17 C18 C19 C20 -168.9(4)
C11 C19 C20 C21 175.9(5)
C18 C19 C20 C21 -13.2(7)
C11 C19 C20 Ru2 -22.2(6)
C18 C19 C20 Ru2 148.7(4)
C11 C19 C20 Ru1 76.4(7)
C18 C19 C20 Ru1 -112.6(5)
C5 Ru2 C20 C21 87.1(4)
C4 Ru2 C20 C21 -19.5(17)
C29 Ru2 C20 C21 -7.6(3)
N1 Ru2 C20 C21 -170.3(3)
C3 Ru2 C20 C21 -92.5(3)
Ru1 Ru2 C20 C21 -63.2(3)
C5 Ru2 C20 C19 -76.4(4)
C4 Ru2 C20 C19 177.0(14)
C29 Ru2 C20 C19 -171.1(4)
N1 Ru2 C20 C19 26.3(4)
C3 Ru2 C20 C19 104.1(4)
Ru1 Ru2 C20 C19 133.3(4)
C5 Ru2 C20 Ru1 150.3(2)
C4 Ru2 C20 Ru1 43.7(16)
C29 Ru2 C20 Ru1 55.57(15)
N1 Ru2 C20 Ru1 -107.05(14)
C3 Ru2 C20 Ru1 -29.26(16)
C1 Ru1 C20 C21 -102.6(3)
C2 Ru1 C20 C21 13.5(7)
C3 Ru1 C20 C21 160.7(3)
C28 Ru1 C20 C21 33.7(3)
C29 Ru1 C20 C21 72.2(3)
Ru2 Ru1 C20 C21 122.1(3)
C1 Ru1 C20 C19 18.6(5)
C2 Ru1 C20 C19 134.7(6)
C3 Ru1 C20 C19 -78.1(5)
C28 Ru1 C20 C19 154.9(5)
C29 Ru1 C20 C19 -166.6(5)
C21 Ru1 C20 C19 121.2(6)
Ru2 Ru1 C20 C19 -116.7(5)
C1 Ru1 C20 Ru2 135.29(18)
C2 Ru1 C20 Ru2 -108.6(5)
C3 Ru1 C20 Ru2 38.6(2)
C28 Ru1 C20 Ru2 -88.41(17)
C29 Ru1 C20 Ru2 -49.90(15)
C21 Ru1 C20 Ru2 -122.1(3)
C19 C20 C21 C28 169.1(4)
Ru2 C20 C21 C28 6.6(5)
Ru1 C20 C21 C28 -58.3(3)
C19 C20 C21 C22 -7.2(8)
Ru2 C20 C21 C22 -169.7(4)
Ru1 C20 C21 C22 125.3(5)
C19 C20 C21 Ru1 -132.5(5)
Ru2 C20 C21 Ru1 64.9(2)
C1 Ru1 C21 C28 -152.0(3)
C2 Ru1 C21 C28 -50.9(4)
C3 Ru1 C21 C28 97.0(4)
C20 Ru1 C21 C28 123.6(4)
C29 Ru1 C21 C28 31.2(3)
Ru2 Ru1 C21 C28 81.4(3)
C1 Ru1 C21 C20 84.5(3)
C2 Ru1 C21 C20 -174.5(3)
C3 Ru1 C21 C20 -26.5(4)
C28 Ru1 C21 C20 -123.6(4)
C29 Ru1 C21 C20 -92.4(3)
Ru2 Ru1 C21 C20 -42.2(2)
C1 Ru1 C21 C22 -40.9(5)
C2 Ru1 C21 C22 60.2(5)
C3 Ru1 C21 C22 -151.8(4)
C20 Ru1 C21 C22 -125.3(5)
C28 Ru1 C21 C22 111.1(5)
C29 Ru1 C21 C22 142.3(5)
Ru2 Ru1 C21 C22 -167.5(4)
C28 C21 C22 C27 -70.1(6)
C20 C21 C22 C27 106.1(6)
Ru1 C21 C22 C27 -157.4(4)
C28 C21 C22 C23 106.7(6)
C20 C21 C22 C23 -77.1(7)
Ru1 C21 C22 C23 19.3(7)
C27 C22 C23 C24 -0.2(8)
C21 C22 C23 C24 -176.9(5)
C22 C23 C24 C25 -0.5(9)
C23 C24 C25 C26 0.6(9)
C24 C25 C26 C27 0.0(9)
C23 C22 C27 C26 0.8(8)
C21 C22 C27 C26 177.7(5)
C25 C26 C27 C22 -0.7(9)
C20 C21 C28 C29 -0.6(6)
C22 C21 C28 C29 176.2(4)
Ru1 C21 C28 C29 -58.8(4)
C20 C21 C28 Ru1 58.2(3)
C22 C21 C28 Ru1 -125.0(4)
C1 Ru1 C28 C29 167.4(3)
C2 Ru1 C28 C29 -92.9(3)
C3 Ru1 C28 C29 13.1(4)
C20 Ru1 C28 C29 93.9(3)
C21 Ru1 C28 C29 127.7(4)
Ru2 Ru1 C28 C29 40.8(2)
C1 Ru1 C28 C21 39.7(4)
C2 Ru1 C28 C21 139.4(3)
C3 Ru1 C28 C21 -114.6(3)
C20 Ru1 C28 C21 -33.8(3)
C29 Ru1 C28 C21 -127.7(4)
Ru2 Ru1 C28 C21 -86.9(3)
C21 C28 C29 C30 -176.9(4)
Ru1 C28 C29 C30 124.2(4)
C21 C28 C29 Ru2 -6.0(5)
Ru1 C28 C29 Ru2 -64.9(2)
C21 C28 C29 Ru1 58.9(4)
C5 Ru2 C29 C28 -81.7(4)
C4 Ru2 C29 C28 -174.3(4)
C20 Ru2 C29 C28 7.2(3)
N1 Ru2 C29 C28 68.0(6)
C3 Ru2 C29 C28 97.3(4)
Ru1 Ru2 C29 C28 61.7(3)
C5 Ru2 C29 C30 88.4(4)
C4 Ru2 C29 C30 -4.2(4)
C20 Ru2 C29 C30 177.3(4)
N1 Ru2 C29 C30 -121.9(5)
C3 Ru2 C29 C30 -92.6(4)
Ru1 Ru2 C29 C30 -128.2(4)
C5 Ru2 C29 Ru1 -143.36(19)
C4 Ru2 C29 Ru1 123.98(18)
C20 Ru2 C29 Ru1 -54.51(14)
N1 Ru2 C29 Ru1 6.3(5)
C3 Ru2 C29 Ru1 35.60(15)
C1 Ru1 C29 C28 -46.0(10)
C2 Ru1 C29 C28 92.3(3)
C3 Ru1 C29 C28 -169.6(3)
C20 Ru1 C29 C28 -70.5(3)
C21 Ru1 C29 C28 -31.5(3)
Ru2 Ru1 C29 C28 -122.6(3)
C1 Ru1 C29 C30 -157.5(8)
C2 Ru1 C29 C30 -19.2(5)
C3 Ru1 C29 C30 78.9(4)
C20 Ru1 C29 C30 178.0(5)
C28 Ru1 C29 C30 -111.5(5)
C21 Ru1 C29 C30 -143.0(5)
Ru2 Ru1 C29 C30 125.9(5)
C1 Ru1 C29 Ru2 76.6(9)
C2 Ru1 C29 Ru2 -145.05(18)
C3 Ru1 C29 Ru2 -46.98(18)
C20 Ru1 C29 Ru2 52.08(15)
C28 Ru1 C29 Ru2 122.6(3)
C21 Ru1 C29 Ru2 91.14(18)
C28 C29 C30 C31 63.4(7)
Ru2 C29 C30 C31 -106.4(6)
Ru1 C29 C30 C31 151.0(5)
C28 C29 C30 C35 -121.0(6)
Ru2 C29 C30 C35 69.2(7)
Ru1 C29 C30 C35 -33.4(7)
C35 C30 C31 C32 -0.4(11)
C29 C30 C31 C32 175.5(6)
C30 C31 C32 C33 2.0(13)
C31 C32 C33 C34 -1.8(12)
C32 C33 C34 C35 0.1(12)
C31 C30 C35 C34 -1.3(10)
C29 C30 C35 C34 -177.0(6)
C33 C34 C35 C30 1.5(11)
